data_7124785
loop_
_publ_author_name
'Li, Xuezhao'
'Wu, Jinguo'
'Chen, Liyong'
'Zhong, Xiaoming'
'He, Cheng'
'Zhang, Rong'
'Duan, Chunying'

_publ_section_title
;
 Engineering an iridium-containing metal-organic molecular capsule for
 induced-fit geometrical conversion and dual catalysis.
;
_journal_issue 62
_journal_name_full 'Chemical communications (Cambridge, England)'
_journal_page_first 9628
_journal_page_last 9631
_journal_paper_doi 10.1039/c6cc04647a
_journal_volume 52
_journal_year 2016
_chemical_formula_sum 'C121 H107 Cl4 Co3 Ir2 N25 O22'
_chemical_formula_weight 2966.31
_chemical_name_systematic Ir-Co2
_space_group_IT_number 96
_space_group_name_Hall 'P 4nw 2abw'
_space_group_name_H-M_alt 'P 43 21 2'
_symmetry_cell_setting Tetragonal'
_symmetry_space_group_name_H-M 'P 43 21 2'
_atom_sites_solution_hydrogens geom
_atom_sites_solution_primary direct
_atom_sites_solution_secondary difmap
_audit_creation_method SHELXL-97
_audit_update_record
;
2016-05-24 deposited with the CCDC.
2016-06-14 downloaded from the CCDC.
;
_cell_angle_alpha 90.00
_cell_angle_beta 90.00
_cell_angle_gamma 90.00
_cell_formula_units_Z 4
_cell_length_a 20.973(3)
_cell_length_b 20.973(3)
_cell_length_c 30.067(5)
_cell_measurement_reflns_used 9903
_cell_measurement_temperature 173(2)
_cell_measurement_theta_max 27.44
_cell_measurement_theta_min 2.25
_cell_volume 13225(3)
_computing_cell_refinement 'Bruker SAINT'
_computing_data_collection 'Bruker APEX2'
_computing_data_reduction 'Bruker SAINT'
_computing_molecular_graphics 'Bruker SHELXTL'
_computing_publication_material 'Bruker SHELXTL'
_computing_structure_refinement 'SHELXL-2014 (Sheldrick 2014)'
_computing_structure_solution 'SHELXS-97 (Sheldrick 2008)'
_diffrn_ambient_temperature 173(2)
_diffrn_measured_fraction_theta_full 0.997
_diffrn_measured_fraction_theta_max 0.997
_diffrn_measurement_device_type 'Bruker APEX-II CCD'
_diffrn_measurement_method '\f and \w scans'
_diffrn_radiation_monochromator graphite
_diffrn_radiation_source 'fine-focus sealed tube'
_diffrn_radiation_type MoK\a
_diffrn_radiation_wavelength 0.71073
_diffrn_reflns_av_R_equivalents 0.0827
_diffrn_reflns_av_sigmaI/netI 0.0539
_diffrn_reflns_limit_h_max 24
_diffrn_reflns_limit_h_min -24
_diffrn_reflns_limit_k_max 24
_diffrn_reflns_limit_k_min -20
_diffrn_reflns_limit_l_max 35
_diffrn_reflns_limit_l_min -34
_diffrn_reflns_number 78149
_diffrn_reflns_theta_full 25.00
_diffrn_reflns_theta_max 25.00
_diffrn_reflns_theta_min 2.25
_exptl_absorpt_coefficient_mu 2.529
_exptl_absorpt_correction_T_max 0.6062
_exptl_absorpt_correction_T_min 0.5378
_exptl_absorpt_correction_type empirical
_exptl_absorpt_process_details SADABS
_exptl_crystal_colour red
_exptl_crystal_density_diffrn 1.490
_exptl_crystal_density_method 'not measured'
_exptl_crystal_description block
_exptl_crystal_F_000 5948
_exptl_crystal_size_max 0.28
_exptl_crystal_size_mid 0.26
_exptl_crystal_size_min 0.22
_refine_diff_density_max 5.792
_refine_diff_density_min -1.596
_refine_diff_density_rms 0.217
_refine_ls_abs_structure_details 'Flack H D (1983), Acta Cryst. A39, 876-881'
_refine_ls_abs_structure_Flack 0.00
_refine_ls_extinction_method none
_refine_ls_goodness_of_fit_ref 1.023
_refine_ls_hydrogen_treatment constr
_refine_ls_matrix_type full
_refine_ls_number_parameters 734
_refine_ls_number_reflns 11621
_refine_ls_number_restraints 72
_refine_ls_restrained_S_all 1.022
_refine_ls_R_factor_all 0.0887
_refine_ls_R_factor_gt 0.0763
_refine_ls_shift/su_max 0.003
_refine_ls_shift/su_mean 0.000
_refine_ls_structure_factor_coef Fsqd
_refine_ls_weighting_details 'calc w=1/[\s^2^(Fo^2^)+(0.1000P)^2^+240.8944P] where P=(Fo^2^+2Fc^2^)/3'
_refine_ls_weighting_scheme calc
_refine_ls_wR_factor_gt 0.1987
_refine_ls_wR_factor_ref 0.2056
_reflns_number_gt 10244
_reflns_number_total 11621
_reflns_threshold_expression >2sigma(I)
_cod_data_source_file c6cc04647a2.cif
_cod_data_source_block 1
_cod_original_cell_volume 13226(4)
_cod_original_sg_symbol_H-M P4(3)2(1)2
_cod_database_code 7124785

loop_
_symmetry_equiv_pos_as_xyz
'x, y, z'
'-x, -y, z+1/2'
'-y+1/2, x+1/2, z+3/4'
'y+1/2, -x+1/2, z+1/4'
'-x+1/2, y+1/2, -z+3/4'
'x+1/2, -y+1/2, -z+1/4'
'y, x, -z'
'-y, -x, -z+1/2'

loop_
_atom_site_label
_atom_site_type_symbol
_atom_site_fract_x
_atom_site_fract_y
_atom_site_fract_z
_atom_site_U_iso_or_equiv
_atom_site_adp_type
_atom_site_occupancy
_atom_site_symmetry_multiplicity
_atom_site_calc_flag
_atom_site_refinement_flags
Ir1 Ir -0.016997(16) 1.719774(16) -0.659310(12) 0.02425(7) Uani 1 1 d .
Co1 Co 0.22580(6) 1.77420(6) -0.7500 0.0249(4) Uani 1 2 d S
Co2 Co 0.12000(6) 1.96421(6) -0.68119(4) 0.0271(3) Uani 1 1 d .
Cl1 Cl 1.14410(13) 0.64667(15) 0.03196(11) 0.0510(8) Uani 1 1 d .
N11 N -0.0313(2) 1.7330(3) -0.59066(19) 0.0249(15) Uani 1 1 d DU
N12 N 0.2357(3) 1.7731(3) -0.6789(3) 0.0231(18) Uani 1 1 d .
N13 N 0.3241(3) 1.7863(3) -0.7424(3) 0.0230(18) Uani 1 1 d .
N14 N 0.0071(4) 1.6199(3) -0.6555(3) 0.0283(19) Uani 1 1 d .
N15 N 0.0364(3) 1.7762(4) -0.8330(3) 0.0266(18) Uani 1 1 d .
N16 N 0.0494(4) 1.8782(4) -0.8863(3) 0.035(2) Uani 1 1 d .
N17 N -0.1136(4) 1.7056(4) -0.6763(3) 0.032(2) Uani 1 1 d .
N18 N 0.1103(4) 2.0622(4) -0.6869(3) 0.032(2) Uani 1 1 d .
N19 N 0.0197(4) 1.9746(4) -0.6844(3) 0.0299(19) Uani 1 1 d .
O13 O 1.0810(4) 0.6519(5) 0.0198(4) 0.070(3) Uani 1 1 d .
C101 C -0.0875(3) 1.7202(5) -0.5682(2) 0.032(2) Uani 1 1 d D
H10A H -0.1230 1.7038 -0.5841 0.039 Uiso 1 1 calc R
C102 C -0.0927(3) 1.7311(6) -0.5228(2) 0.054(4) Uani 1 1 d D
H10B H -0.1315 1.7219 -0.5079 0.064 Uiso 1 1 calc R
C103 C -0.0413(3) 1.7552(5) -0.4991(2) 0.042(3) Uani 1 1 d D
H10C H -0.0451 1.7641 -0.4682 0.051 Uiso 1 1 calc R
C104 C 0.0161(3) 1.7661(5) -0.52140(19) 0.037(2) Uani 1 1 d DU
H10D H 0.0526 1.7800 -0.5054 0.044 Uiso 1 1 calc R
C105 C 0.0195(3) 1.7567(4) -0.56692(19) 0.031(2) Uani 1 1 d DU
C106 C 0.0771(4) 1.7593(4) -0.5935(3) 0.023(2) Uani 1 1 d .
C107 C 0.1357(5) 1.7791(5) -0.5775(3) 0.034(2) Uani 1 1 d .
H10E H 0.1392 1.7897 -0.5469 0.040 Uiso 1 1 calc R
C108 C 0.1883(4) 1.7840(5) -0.6033(3) 0.028(2) Uani 1 1 d .
H10F H 0.2276 1.7977 -0.5908 0.034 Uiso 1 1 calc R
C109 C 0.1843(4) 1.7690(4) -0.6479(3) 0.026(2) Uani 1 1 d .
C110 C 0.1259(4) 1.7492(4) -0.6653(3) 0.026(2) Uani 1 1 d .
H11A H 0.1235 1.7391 -0.6961 0.031 Uiso 1 1 calc R
C111 C 0.0716(4) 1.7436(4) -0.6399(3) 0.0194(17) Uani 1 1 d U
C112 C 0.2919(4) 1.7786(4) -0.6658(3) 0.029(2) Uani 1 1 d .
H11B H 0.3021 1.7780 -0.6350 0.035 Uiso 1 1 calc R
C113 C 0.3409(5) 1.7859(4) -0.6991(3) 0.030(2) Uani 1 1 d .
C114 C 0.4065(4) 1.7914(5) -0.6876(4) 0.034(3) Uani 1 1 d .
H11C H 0.4200 1.7918 -0.6574 0.041 Uiso 1 1 calc R
C115 C 0.4489(5) 1.7962(6) -0.7215(4) 0.043(3) Uani 1 1 d .
H11D H 0.4931 1.7980 -0.7147 0.052 Uiso 1 1 calc R
C116 C 0.4310(4) 1.7985(5) -0.7643(4) 0.034(3) Uani 1 1 d .
H11E H 0.4616 1.8052 -0.7871 0.041 Uiso 1 1 calc R
C117 C 0.3674(5) 1.7909(5) -0.7743(4) 0.042(3) Uani 1 1 d .
H11F H 0.3544 1.7890 -0.8045 0.050 Uiso 1 1 calc R
C121 C 0.0056(5) 1.5860(6) -0.6186(4) 0.041(3) Uani 1 1 d .
H12A H -0.0076 1.6058 -0.5917 0.049 Uiso 1 1 calc R
C122 C 0.0227(5) 1.5223(6) -0.6183(4) 0.045(3) Uani 1 1 d .
H12B H 0.0184 1.4979 -0.5919 0.053 Uiso 1 1 calc R
C123 C 0.0458(6) 1.4944(5) -0.6564(4) 0.046(3) Uani 1 1 d .
H12C H 0.0580 1.4508 -0.6572 0.055 Uiso 1 1 calc R
C124 C 0.0506(5) 1.5344(5) -0.6948(4) 0.036(3) Uani 1 1 d .
H12D H 0.0680 1.5180 -0.7216 0.044 Uiso 1 1 calc R
C125 C 0.0296(4) 1.5974(5) -0.6928(3) 0.030(2) Uani 1 1 d .
C126 C 0.0305(4) 1.6399(3) -0.7316(3) 0.029(2) Uani 1 1 d D
C127 C 0.0516(4) 1.6225(4) -0.7734(3) 0.031(3) Uani 1 1 d D
H12E H 0.0648 1.5798 -0.7787 0.038 Uiso 1 1 calc R
C128 C 0.0536(5) 1.6672(4) -0.8080(3) 0.039(3) Uani 1 1 d D
H12F H 0.0682 1.6550 -0.8366 0.047 Uiso 1 1 calc R
C129 C 0.0342(4) 1.7297(3) -0.8001(2) 0.026(2) Uani 1 1 d D
C130 C 0.0119(4) 1.7461(3) -0.7579(2) 0.0226(19) Uani 1 1 d DU
H13A H -0.0016 1.7887 -0.7529 0.027 Uiso 1 1 calc R
C131 C 0.0084(4) 1.7031(3) -0.7227(2) 0.0227(17) Uani 1 1 d DU
C132 C 0.0450(4) 1.7672(4) -0.8731(3) 0.030(2) Uani 1 1 d .
H13B H 0.0474 1.7246 -0.8836 0.035 Uiso 1 1 calc R
C133 C 0.0516(4) 1.8185(5) -0.9048(4) 0.032(2) Uani 1 1 d .
C134 C 0.0589(4) 1.8098(6) -0.9498(3) 0.039(3) Uani 1 1 d .
H13C H 0.0615 1.7675 -0.9610 0.047 Uiso 1 1 calc R
C135 C 0.0625(5) 1.8582(5) -0.9782(4) 0.036(3) Uani 1 1 d .
H13D H 0.0667 1.8511 -1.0093 0.044 Uiso 1 1 calc R
C136 C 0.0597(5) 1.9216(5) -0.9602(4) 0.042(3) Uani 1 1 d .
H13E H 0.0626 1.9579 -0.9791 0.051 Uiso 1 1 calc R
C137 C 0.0528(5) 1.9282(5) -0.9148(3) 0.031(2) Uani 1 1 d .
H13F H 0.0502 1.9701 -0.9029 0.037 Uiso 1 1 calc R
C141 C -0.1461(5) 1.6505(5) -0.6753(4) 0.035(3) Uani 1 1 d .
H14A H -0.1244 1.6127 -0.6665 0.041 Uiso 1 1 calc R
C142 C -0.2093(5) 1.6466(6) -0.6864(4) 0.040(3) Uani 1 1 d .
H14B H -0.2308 1.6069 -0.6845 0.048 Uiso 1 1 calc R
C143 C -0.2417(5) 1.6998(6) -0.7003(4) 0.045(3) Uani 1 1 d .
H14C H -0.2854 1.6970 -0.7085 0.054 Uiso 1 1 calc R
C144 C -0.2100(5) 1.7572(5) -0.7023(4) 0.039(3) Uani 1 1 d .
H14D H -0.2313 1.7946 -0.7122 0.047 Uiso 1 1 calc R
C145 C -0.1455(5) 1.7595(5) -0.6892(3) 0.033(3) Uani 1 1 d .
C146 C -0.1066(4) 1.8178(4) -0.6876(3) 0.027(2) Uani 1 1 d .
C147 C -0.1299(5) 1.8785(5) -0.6996(3) 0.031(2) Uani 1 1 d U
H14E H -0.1733 1.8836 -0.7078 0.038 Uiso 1 1 calc R
C148 C -0.0902(5) 1.9297(5) -0.6994(4) 0.032(2) Uani 1 1 d .
H14F H -0.1056 1.9697 -0.7094 0.038 Uiso 1 1 calc R
C149 C -0.0266(4) 1.9247(4) -0.6846(3) 0.026(2) Uani 1 1 d .
C150 C -0.0026(4) 1.8663(4) -0.6720(3) 0.0206(18) Uani 1 1 d U
H15B H 0.0406 1.8631 -0.6628 0.025 Uiso 1 1 calc R
C151 C -0.0427(4) 1.8086(4) -0.6727(3) 0.0197(17) Uani 1 1 d U
C152 C 0.0011(5) 2.0311(5) -0.6876(4) 0.036(3) Uani 1 1 d .
H15C H -0.0431 2.0406 -0.6900 0.043 Uiso 1 1 calc R
C153 C 0.0493(6) 2.0831(5) -0.6875(4) 0.040(3) Uani 1 1 d .
C154 C 0.0334(5) 2.1452(5) -0.6865(4) 0.044(3) Uani 1 1 d .
H15D H -0.0102 2.1575 -0.6859 0.053 Uiso 1 1 calc R
C155 C 0.0812(7) 2.1919(5) -0.6862(4) 0.051(3) Uani 1 1 d .
H15E H 0.0716 2.2361 -0.6850 0.061 Uiso 1 1 calc R
C156 C 0.1416(6) 2.1702(5) -0.6877(4) 0.044(3) Uani 1 1 d .
H15F H 0.1758 2.1999 -0.6883 0.053 Uiso 1 1 calc R
C157 C 0.1547(5) 2.1069(5) -0.6884(4) 0.039(3) Uani 1 1 d .
H15G H 0.1980 2.0939 -0.6901 0.047 Uiso 1 1 calc R
O12 O 1.1499(5) 0.6442(5) 0.0795(3) 0.070(3) Uani 1 1 d .
O11 O 1.1773(5) 0.7037(7) 0.0201(4) 0.104(4) Uani 1 1 d .
O14 O 1.1723(7) 0.5970(7) 0.0083(5) 0.134(5) Uani 1 1 d .
C1 C 0.1282(5) 1.8718(5) -0.7500 0.034(3) Uiso 1 2 d S
O1 O 0.1828(6) 1.8520(6) -0.7338(4) 0.024(3) Uiso 0.50 1 d P
O2 O 0.1042(6) 1.9241(6) -0.7383(4) 0.026(3) Uiso 0.50 1 d P
O3 O 0.1148(6) 1.8531(6) -0.7913(4) 0.026(3) Uiso 0.50 1 d P
O24 O 0.0577(9) 1.8665(8) -0.3675(4) 0.161(6) Uani 1 1 d .
O23 O 0.0386(8) 1.9436(6) -0.4179(7) 0.177(7) Uani 1 1 d .
O22 O 0.1400(9) 1.8998(11) -0.4104(6) 0.188(8) Uani 1 1 d .
O21 O 0.0643(11) 1.8499(7) -0.4396(5) 0.182(8) Uani 1 1 d .
Cl2 Cl 0.07250(17) 1.88917(17) -0.40856(12) 0.0614(9) Uani 1 1 d .
C401 C 0.1703(6) 1.6079(6) -0.5884(4) 0.047(3) Uiso 1 1 d .
C400 C 0.1433(6) 1.6209(6) -0.5451(4) 0.051(3) Uiso 1 1 d .
H40A H 0.1373 1.5807 -0.5290 0.077 Uiso 1 1 calc R
H40B H 0.1020 1.6422 -0.5487 0.077 Uiso 1 1 calc R
H40C H 0.1722 1.6486 -0.5283 0.077 Uiso 1 1 calc R
N40 N 0.1952(6) 1.5958(6) -0.6228(4) 0.070(3) Uiso 1 1 d .
C301 C 0.6762(8) 1.3603(8) -0.6648(6) 0.078(5) Uiso 1 1 d .
C302 C 0.6204(9) 1.3848(9) -0.6734(6) 0.088(5) Uiso 1 1 d .
H30A H 0.6104 1.4176 -0.6512 0.132 Uiso 1 1 calc R
H30B H 0.5879 1.3512 -0.6723 0.132 Uiso 1 1 calc R
H30C H 0.6209 1.4040 -0.7031 0.132 Uiso 1 1 calc R
N30 N 0.7255(10) 1.3352(9) -0.6624(7) 0.120(6) Uiso 1 1 d .
C600 C 0.8855(9) 1.8771(8) 0.0705(4) 0.080(5) Uiso 1 1 d D
H60A H 0.8615 1.9006 0.0931 0.121 Uiso 1 1 calc R
H60B H 0.9291 1.8698 0.0811 0.121 Uiso 1 1 calc R
H60C H 0.8648 1.8360 0.0650 0.121 Uiso 1 1 calc R
O60 O 0.8755(11) 1.8755(11) 0.0000 0.26(2) Uiso 1 2 d SD
C601 C 0.8871(16) 1.9095(15) 0.0344(4) 0.152(11) Uiso 1 1 d D
H60D H 0.8553 1.9443 0.0362 0.182 Uiso 1 1 calc R
H60E H 0.9297 1.9293 0.0312 0.182 Uiso 1 1 calc R
O1W O -0.1125(13) 2.1125(13) -0.7500 0.199(14) Uiso 1 2 d S
N50 N -0.2903(10) 2.0340(10) -0.8620(7) 0.127(7) Uiso 1 1 d .
C501 C -0.3126(15) 2.1303(14) -0.9087(9) 0.150(10) Uiso 1 1 d .
H50A H -0.3229 2.1196 -0.9396 0.225 Uiso 1 1 calc R
H50B H -0.2744 2.1571 -0.9079 0.225 Uiso 1 1 calc R
H50C H -0.3484 2.1535 -0.8953 0.225 Uiso 1 1 calc R
C500 C -0.3014(14) 2.0733(15) -0.8843(9) 0.134(9) Uiso 1 1 d .
N31 N 0.0056(14) 1.5857(14) -0.5055(9) 0.080(8) Uiso 0.50 1 d P
C310 C -0.099(4) 1.564(4) -0.481(3) 0.21(3) Uiso 0.50 1 d P
H31A H -0.1080 1.5180 -0.4778 0.318 Uiso 0.50 1 calc PR
H31B H -0.1274 1.5822 -0.5032 0.318 Uiso 0.50 1 calc PR
H31C H -0.1064 1.5848 -0.4520 0.318 Uiso 0.50 1 calc PR
C311 C -0.0464(15) 1.5710(15) -0.4914(9) 0.060(7) Uiso 0.50 1 d P
O2W O -0.261(2) 2.000(2) -0.6858(13) 0.164(14) Uiso 0.50 1 d P

loop_
_atom_site_aniso_label
_atom_site_aniso_U_11
_atom_site_aniso_U_22
_atom_site_aniso_U_33
_atom_site_aniso_U_23
_atom_site_aniso_U_13
_atom_site_aniso_U_12
Ir1 0.01674(14) 0.01961(15) 0.03641(16) 0.00136(15) -0.00003(14) 0.00014(13)
Co1 0.0196(5) 0.0196(5) 0.0355(9) 0.0012(5) 0.0012(5) 0.0052(7)
Co2 0.0243(6) 0.0187(6) 0.0382(7) -0.0038(5) 0.0023(5) 0.0016(5)
Cl1 0.0251(12) 0.0558(17) 0.0721(19) -0.0131(15) -0.0091(12) 0.0077(12)
N11 0.018(3) 0.026(3) 0.030(3) 0.006(2) -0.004(2) -0.011(2)
N12 0.029(4) 0.004(3) 0.036(4) 0.003(3) -0.002(3) -0.006(3)
N13 0.015(3) 0.014(3) 0.040(4) -0.001(3) 0.003(3) -0.005(3)
N14 0.027(4) 0.020(3) 0.037(4) 0.004(3) -0.010(4) 0.000(3)
N15 0.017(3) 0.016(3) 0.047(4) 0.003(3) 0.000(3) 0.004(3)
N16 0.013(4) 0.037(5) 0.054(5) -0.005(4) -0.004(4) -0.007(3)
N17 0.033(4) 0.027(4) 0.035(4) 0.001(3) 0.000(3) -0.002(3)
N18 0.036(4) 0.026(4) 0.033(4) 0.004(3) 0.005(4) -0.004(4)
N19 0.039(4) 0.018(4) 0.033(4) 0.009(3) 0.008(4) 0.001(4)
O13 0.025(4) 0.088(7) 0.098(7) 0.005(6) -0.014(4) -0.008(4)
C101 0.012(4) 0.031(5) 0.054(6) 0.003(5) 0.001(4) -0.010(4)
C102 0.016(5) 0.090(10) 0.056(7) 0.009(7) 0.013(5) 0.004(6)
C103 0.038(6) 0.044(6) 0.045(6) -0.006(5) 0.010(5) -0.007(5)
C104 0.040(5) 0.038(5) 0.032(5) -0.011(4) 0.004(4) 0.014(5)
C105 0.019(4) 0.040(5) 0.036(5) 0.009(4) 0.010(4) 0.024(4)
C106 0.013(4) 0.018(4) 0.036(5) 0.008(4) 0.006(4) 0.001(3)
C107 0.051(6) 0.018(4) 0.032(5) -0.001(4) -0.005(4) -0.001(5)
C108 0.016(4) 0.031(5) 0.039(5) 0.010(4) -0.001(4) 0.004(4)
C109 0.021(4) 0.021(4) 0.036(5) 0.003(4) -0.003(4) 0.005(4)
C110 0.027(4) 0.020(4) 0.031(5) 0.002(4) 0.000(4) 0.012(4)
C111 0.017(3) 0.015(3) 0.026(3) 0.008(2) 0.003(2) -0.003(2)
C112 0.030(5) 0.015(4) 0.041(5) -0.003(4) 0.003(4) -0.002(4)
C113 0.038(5) 0.016(4) 0.036(5) 0.000(4) 0.006(4) -0.001(4)
C114 0.019(4) 0.036(6) 0.047(6) 0.003(5) -0.008(4) -0.006(4)
C115 0.021(5) 0.049(7) 0.059(7) 0.001(5) 0.008(5) -0.008(5)
C116 0.012(4) 0.035(5) 0.056(6) 0.005(5) 0.006(4) 0.001(4)
C117 0.044(6) 0.021(5) 0.061(7) -0.002(5) 0.012(5) 0.001(5)
C121 0.034(6) 0.047(6) 0.040(6) 0.011(5) 0.003(4) -0.002(5)
C122 0.030(5) 0.045(6) 0.059(6) 0.022(5) -0.009(5) 0.001(5)
C123 0.054(6) 0.023(5) 0.060(7) 0.012(5) -0.015(6) -0.004(5)
C124 0.036(5) 0.019(5) 0.055(6) -0.001(4) -0.003(5) 0.012(4)
C125 0.011(4) 0.035(5) 0.045(6) 0.011(4) -0.010(4) -0.004(4)
C126 0.023(5) 0.006(4) 0.058(6) -0.004(4) -0.001(4) -0.003(3)
C127 0.008(4) 0.015(4) 0.071(7) 0.004(4) -0.005(4) -0.004(3)
C128 0.028(5) 0.049(6) 0.041(6) 0.000(5) 0.004(4) 0.026(5)
C129 0.022(4) 0.017(4) 0.039(5) 0.000(4) 0.000(4) -0.016(3)
C130 0.013(4) 0.013(3) 0.042(5) 0.006(3) -0.002(4) -0.009(3)
C131 0.020(3) 0.025(3) 0.022(3) 0.002(2) -0.003(2) -0.007(2)
C132 0.028(5) 0.013(4) 0.048(6) -0.004(4) -0.005(4) 0.001(4)
C133 0.021(4) 0.034(5) 0.039(5) -0.004(4) -0.001(4) 0.001(4)
C134 0.015(4) 0.065(7) 0.038(6) -0.002(5) -0.004(4) 0.002(5)
C135 0.018(4) 0.051(6) 0.040(6) 0.011(5) -0.002(4) 0.000(4)
C136 0.037(5) 0.024(5) 0.065(7) 0.017(5) -0.018(5) -0.023(4)
C137 0.031(5) 0.022(4) 0.040(6) 0.003(4) 0.000(4) -0.011(4)
C141 0.018(4) 0.030(5) 0.056(6) -0.007(5) -0.002(4) 0.002(4)
C142 0.024(5) 0.043(6) 0.054(6) -0.010(5) 0.003(5) -0.005(5)
C143 0.012(4) 0.045(6) 0.077(8) -0.003(6) -0.014(5) -0.008(4)
C144 0.022(5) 0.042(6) 0.054(6) -0.001(5) -0.006(5) -0.004(4)
C145 0.026(5) 0.035(5) 0.038(5) -0.001(4) -0.006(4) -0.004(4)
C146 0.013(4) 0.027(5) 0.040(5) 0.000(4) 0.005(4) 0.004(3)
C147 0.023(3) 0.035(3) 0.037(3) 0.001(3) -0.001(3) 0.007(3)
C148 0.020(4) 0.018(4) 0.057(6) 0.000(4) 0.002(4) 0.000(4)
C149 0.015(4) 0.021(4) 0.042(5) 0.006(4) 0.007(4) 0.013(3)
C150 0.023(3) 0.013(3) 0.025(3) -0.004(2) -0.001(2) -0.004(2)
C151 0.016(3) 0.016(3) 0.027(3) -0.002(2) 0.004(2) -0.005(2)
C152 0.021(5) 0.026(5) 0.061(7) 0.002(4) 0.013(4) 0.005(4)
C153 0.043(6) 0.020(5) 0.057(7) 0.003(5) 0.011(5) 0.000(4)
C154 0.029(5) 0.025(5) 0.079(8) 0.006(5) 0.005(5) -0.003(4)
C155 0.075(8) 0.015(5) 0.064(7) -0.002(5) 0.008(6) 0.000(5)
C156 0.039(6) 0.034(6) 0.060(7) 0.006(5) 0.007(5) 0.001(5)
C157 0.034(5) 0.031(5) 0.053(6) -0.001(5) 0.000(5) -0.003(4)
O12 0.048(5) 0.087(7) 0.074(7) -0.017(5) -0.007(5) -0.005(5)
O11 0.054(5) 0.157(11) 0.101(8) -0.005(8) 0.021(6) -0.062(7)
O14 0.139(11) 0.141(10) 0.122(9) -0.084(8) -0.052(8) 0.071(9)
O24 0.239(15) 0.138(11) 0.107(8) 0.073(7) 0.106(9) 0.101(10)
O23 0.164(11) 0.092(7) 0.276(18) 0.098(9) 0.099(12) 0.098(7)
O22 0.128(12) 0.29(2) 0.148(13) 0.086(14) -0.033(11) -0.100(13)
O21 0.33(2) 0.083(9) 0.130(11) -0.057(8) -0.093(13) 0.083(12)
Cl2 0.0642(19) 0.0661(19) 0.0540(17) -0.0108(17) 0.0077(16) 0.0175(16)

loop_
_atom_type_symbol
_atom_type_description
_atom_type_scat_dispersion_real
_atom_type_scat_dispersion_imag
_atom_type_scat_source
C C 0.0033 0.0016 'International Tables Vol C Tables 4.2.6.8 and 6.1.1.4'
H H 0.0000 0.0000 'International Tables Vol C Tables 4.2.6.8 and 6.1.1.4'
N N 0.0061 0.0033 'International Tables Vol C Tables 4.2.6.8 and 6.1.1.4'
O O 0.0106 0.0060 'International Tables Vol C Tables 4.2.6.8 and 6.1.1.4'
Co Co 0.3494 0.9721 'International Tables Vol C Tables 4.2.6.8 and 6.1.1.4'
Ir Ir -1.4442 7.9887 'International Tables Vol C Tables 4.2.6.8 and 6.1.1.4'
Cl Cl 0.1484 0.1585 'International Tables Vol C Tables 4.2.6.8 and 6.1.1.4'

loop_
_geom_angle_atom_site_label_1
_geom_angle_atom_site_label_2
_geom_angle_atom_site_label_3
_geom_angle
_geom_angle_site_symmetry_1
_geom_angle_site_symmetry_3
C151 Ir1 C131 92.4(3) . .
C151 Ir1 C111 94.4(3) . .
C131 Ir1 C111 94.2(3) . .
C151 Ir1 N11 92.1(3) . .
C131 Ir1 N11 172.4(3) . .
C111 Ir1 N11 79.3(3) . .
C151 Ir1 N17 79.8(3) . .
C131 Ir1 N17 90.0(3) . .
C111 Ir1 N17 172.9(3) . .
N11 Ir1 N17 96.8(3) . .
C151 Ir1 N14 171.0(3) . .
C131 Ir1 N14 79.6(3) . .
C111 Ir1 N14 90.5(3) . .
N11 Ir1 N14 96.2(3) . .
N17 Ir1 N14 95.8(3) . .
O1 Co1 O1 43.3(7) . 8_773
O1 Co1 N13 109.3(4) . .
O1 Co1 N13 143.8(4) 8_773 .
O1 Co1 N13 143.8(4) . 8_773
O1 Co1 N13 109.3(4) 8_773 8_773
N13 Co1 N13 104.5(4) . 8_773
O1 Co1 N12 78.6(4) . .
O1 Co1 N12 109.8(4) 8_773 .
N13 Co1 N12 78.3(3) . .
N13 Co1 N12 96.3(3) 8_773 .
O1 Co1 N12 109.8(4) . 8_773
O1 Co1 N12 78.6(4) 8_773 8_773
N13 Co1 N12 96.3(3) . 8_773
N13 Co1 N12 78.3(3) 8_773 8_773
N12 Co1 N12 171.3(4) . 8_773
O3 Co2 O2 45.6(5) 8_773 .
O3 Co2 N16 107.4(4) 8_773 8_773
O2 Co2 N16 145.0(4) . 8_773
O3 Co2 N18 147.4(4) 8_773 .
O2 Co2 N18 109.9(4) . .
N16 Co2 N18 102.8(3) 8_773 .
O3 Co2 N19 111.0(4) 8_773 .
O2 Co2 N19 80.5(4) . .
N16 Co2 N19 94.5(3) 8_773 .
N18 Co2 N19 78.3(3) . .
O3 Co2 N15 78.0(4) 8_773 8_773
O2 Co2 N15 109.6(4) . 8_773
N16 Co2 N15 77.9(3) 8_773 8_773
N18 Co2 N15 96.8(3) . 8_773
N19 Co2 N15 169.9(3) . 8_773
O13 Cl1 O14 109.5(8) . .
O13 Cl1 O11 109.5(7) . .
O14 Cl1 O11 106.9(9) . .
O13 Cl1 O12 110.4(6) . .
O14 Cl1 O12 116.4(8) . .
O11 Cl1 O12 103.8(7) . .
C105 N11 C101 118.4(6) . .
C105 N11 Ir1 116.5(4) . .
C101 N11 Ir1 125.1(4) . .
C112 N12 C109 120.9(8) . .
C112 N12 Co1 113.8(6) . .
C109 N12 Co1 125.3(6) . .
C117 N13 C113 121.2(9) . .
C117 N13 Co1 127.3(7) . .
C113 N13 Co1 111.3(6) . .
C125 N14 C121 122.7(9) . .
C125 N14 Ir1 112.8(6) . .
C121 N14 Ir1 124.2(7) . .
C132 N15 C129 126.5(8) . .
C132 N15 Co2 109.8(6) . 8_773
C129 N15 Co2 123.4(6) . 8_773
C137 N16 C133 116.5(9) . .
C137 N16 Co2 128.3(7) . 8_773
C133 N16 Co2 115.1(7) . 8_773
C141 N17 C145 118.0(9) . .
C141 N17 Ir1 127.1(7) . .
C145 N17 Ir1 114.8(6) . .
C157 N18 C153 115.9(9) . .
C157 N18 Co2 129.5(8) . .
C153 N18 Co2 114.6(7) . .
C152 N19 C149 118.8(9) . .
C152 N19 Co2 114.2(7) . .
C149 N19 Co2 126.9(6) . .
N11 C101 C102 121.0(6) . .
C103 C102 C101 120.2(6) . .
C102 C103 C104 118.9(7) . .
C105 C104 C103 119.7(7) . .
N11 C105 C104 121.6(6) . .
N11 C105 C106 111.9(6) . .
C104 C105 C106 125.7(7) . .
C107 C106 C111 118.5(8) . .
C107 C106 C105 124.1(8) . .
C111 C106 C105 117.3(7) . .
C108 C107 C106 123.3(9) . .
C107 C108 C109 119.3(9) . .
C108 C109 C110 119.1(8) . .
C108 C109 N12 125.1(8) . .
C110 C109 N12 115.8(8) . .
C111 C110 C109 122.9(9) . .
C110 C111 C106 116.9(8) . .
C110 C111 Ir1 128.6(7) . .
C106 C111 Ir1 114.4(6) . .
N12 C112 C113 117.6(9) . .
N13 C113 C114 119.2(9) . .
N13 C113 C112 118.9(9) . .
C114 C113 C112 121.8(9) . .
C115 C114 C113 117.2(10) . .
C116 C115 C114 122.7(10) . .
C115 C116 C117 118.5(10) . .
N13 C117 C116 121.0(11) . .
N14 C121 C122 121.2(10) . .
C123 C122 C121 119.8(10) . .
C122 C123 C124 116.6(10) . .
C125 C124 C123 120.0(10) . .
N14 C125 C124 119.4(9) . .
N14 C125 C126 118.0(8) . .
C124 C125 C126 122.5(9) . .
C127 C126 C131 121.4(7) . .
C127 C126 C125 124.4(7) . .
C131 C126 C125 114.1(7) . .
C126 C127 C128 120.4(7) . .
C129 C128 C127 119.7(8) . .
N15 C129 C128 121.9(7) . .
N15 C129 C130 119.1(7) . .
C128 C129 C130 119.0(7) . .
C131 C130 C129 123.4(7) . .
C130 C131 C126 116.1(7) . .
C130 C131 Ir1 128.5(6) . .
C126 C131 Ir1 115.2(5) . .
N15 C132 C133 123.1(8) . .
N16 C133 C134 121.7(10) . .
N16 C133 C132 114.1(9) . .
C134 C133 C132 124.2(10) . .
C135 C134 C133 122.5(12) . .
C134 C135 C136 117.6(10) . .
C137 C136 C135 117.9(9) . .
N16 C137 C136 123.7(9) . .
N17 C141 C142 122.5(10) . .
C141 C142 C143 120.4(10) . .
C142 C143 C144 119.0(9) . .
C143 C144 C145 118.8(10) . .
N17 C145 C144 121.2(9) . .
N17 C145 C146 114.0(8) . .
C144 C145 C146 124.8(9) . .
C147 C146 C151 121.8(8) . .
C147 C146 C145 123.4(8) . .
C151 C146 C145 114.8(8) . .
C148 C147 C146 120.0(9) . .
C147 C148 C149 121.5(9) . .
C150 C149 C148 119.9(8) . .
C150 C149 N19 113.7(8) . .
C148 C149 N19 126.2(8) . .
C149 C150 C151 121.1(8) . .
C146 C151 C150 115.5(8) . .
C146 C151 Ir1 116.5(6) . .
C150 C151 Ir1 127.8(6) . .
N19 C152 C153 118.9(9) . .
C154 C153 N18 123.2(10) . .
C154 C153 C152 122.8(10) . .
N18 C153 C152 113.9(9) . .
C153 C154 C155 120.0(11) . .
C156 C155 C154 115.9(10) . .
C155 C156 C157 121.4(11) . .
N18 C157 C156 123.4(11) . .
O2 C1 O2 51.7(13) . 8_773
O2 C1 O1 172.9(10) . 8_773
O2 C1 O1 121.5(8) 8_773 8_773
O2 C1 O1 121.5(8) . .
O2 C1 O1 172.9(10) 8_773 .
O1 C1 O1 65.5(13) 8_773 .
O2 C1 O3 70.9(9) . 8_773
O2 C1 O3 115.7(12) 8_773 8_773
O1 C1 O3 115.9(12) 8_773 8_773
O1 C1 O3 57.6(8) . 8_773
O2 C1 O3 115.7(12) . .
O2 C1 O3 70.9(9) 8_773 .
O1 C1 O3 57.6(8) 8_773 .
O1 C1 O3 115.9(12) . .
O3 C1 O3 173.2(18) 8_773 .
O3 O1 C1 61.9(9) 8_773 .
O3 O1 O1 112.5(10) 8_773 8_773
C1 O1 O1 57.3(7) . 8_773
O3 O1 Co1 152.9(11) 8_773 .
C1 O1 Co1 125.6(9) . .
O1 O1 Co1 68.4(4) 8_773 .
O2 O2 C1 64.2(6) 8_773 .
O2 O2 O3 114.2(10) 8_773 8_773
C1 O2 O3 56.9(8) . 8_773
O2 O2 Co2 153.5(15) 8_773 .
C1 O2 Co2 123.9(9) . .
O3 O2 Co2 67.0(7) 8_773 .
O1 O3 C1 60.5(10) 8_773 .
O1 O3 O2 107.4(11) 8_773 8_773
C1 O3 O2 52.2(9) . 8_773
O1 O3 Co2 153.4(11) 8_773 8_773
C1 O3 Co2 119.6(10) . 8_773
O2 O3 Co2 67.4(7) 8_773 8_773
O21 Cl2 O24 114.4(12) . .
O21 Cl2 O23 108.8(12) . .
O24 Cl2 O23 111.0(11) . .
O21 Cl2 O22 102.0(14) . .
O24 Cl2 O22 108.3(11) . .
O23 Cl2 O22 111.9(12) . .
N40 C401 C400 176.6(14) . .
N30 C301 C302 171(2) . .
C601 O60 C601 116(4) . 7_465
O60 C601 C600 112(3) . .
N50 C500 C501 172(3) . .
C310 C311 N31 171(5) . .

loop_
_geom_bond_atom_site_label_1
_geom_bond_atom_site_label_2
_geom_bond_distance
_geom_bond_site_symmetry_2
Ir1 C151 1.982(9) .
Ir1 C131 2.009(8) .
Ir1 C111 2.011(8) .
Ir1 N11 2.104(6) .
Ir1 N17 2.111(8) .
Ir1 N14 2.159(7) .
Co1 O1 1.926(13) .
Co1 O1 1.926(13) 8_773
Co1 N13 2.089(7) .
Co1 N13 2.089(7) 8_773
Co1 N12 2.149(8) .
Co1 N12 2.149(8) 8_773
Co2 O3 1.936(13) 8_773
Co2 O2 1.942(12) .
Co2 N16 2.048(9) 8_773
Co2 N18 2.073(8) .
Co2 N19 2.118(9) .
Co2 N15 2.219(8) 8_773
Cl1 O13 1.378(9) .
Cl1 O14 1.392(13) .
Cl1 O11 1.429(13) .
Cl1 O12 1.434(11) .
N11 C105 1.377(7) .
N11 C101 1.383(7) .
N12 C112 1.248(12) .
N12 C109 1.428(12) .
N13 C117 1.326(14) .
N13 C113 1.347(12) .
N14 C125 1.306(13) .
N14 C121 1.316(13) .
N15 C132 1.231(12) .
N15 C129 1.391(10) .
N15 Co2 2.219(8) 8_773
N16 C137 1.358(13) .
N16 C133 1.371(13) .
N16 Co2 2.048(9) 8_773
N17 C141 1.341(13) .
N17 C145 1.371(13) .
N18 C157 1.322(14) .
N18 C153 1.351(14) .
N19 C152 1.251(12) .
N19 C149 1.427(12) .
C101 C102 1.389(7) .
C102 C103 1.386(8) .
C103 C104 1.397(7) .
C104 C105 1.385(7) .
C105 C106 1.450(11) .
C106 C107 1.382(13) .
C106 C111 1.436(13) .
C107 C108 1.351(14) .
C108 C109 1.379(13) .
C109 C110 1.396(13) .
C110 C111 1.376(13) .
C112 C113 1.444(13) .
C113 C114 1.423(14) .
C114 C115 1.357(15) .
C115 C116 1.340(16) .
C116 C117 1.377(15) .
C121 C122 1.385(16) .
C122 C123 1.373(17) .
C123 C124 1.430(16) .
C124 C125 1.395(14) .
C125 C126 1.468(13) .
C126 C127 1.379(11) .
C126 C131 1.430(10) .
C127 C128 1.402(11) .
C128 C129 1.393(10) .
C129 C130 1.395(10) .
C130 C131 1.391(9) .
C132 C133 1.444(14) .
C133 C134 1.373(15) .
C134 C135 1.329(16) .
C135 C136 1.437(16) .
C136 C137 1.380(16) .
C141 C142 1.370(14) .
C142 C143 1.371(16) .
C143 C144 1.377(16) .
C144 C145 1.410(14) .
C145 C146 1.470(14) .
C146 C147 1.410(13) .
C146 C151 1.426(12) .
C147 C148 1.358(14) .
C148 C149 1.409(13) .
C149 C150 1.378(12) .
C150 C151 1.474(12) .
C152 C153 1.488(14) .
C153 C154 1.345(15) .
C154 C155 1.400(17) .
C155 C156 1.347(18) .
C156 C157 1.356(16) .
C1 O2 1.256(19) .
C1 O2 1.256(19) 8_773
C1 O1 1.313(18) 8_773
C1 O1 1.313(18) .
C1 O3 1.331(12) 8_773
C1 O3 1.331(12) .
O1 O3 1.274(18) 8_773
O1 O1 1.42(2) 8_773
O2 O2 1.09(2) 8_773
O2 O3 1.502(18) 8_773
O3 O1 1.274(18) 8_773
O3 O2 1.502(18) 8_773
O3 Co2 1.936(13) 8_773
O24 Cl2 1.360(13) .
O23 Cl2 1.373(13) .
O22 Cl2 1.435(17) .
O21 Cl2 1.256(15) .
C401 N40 1.187(17) .
C401 C400 1.444(17) .
C301 N30 1.16(3) .
C301 C302 1.30(3) .
C600 C601 1.28(2) .
O60 C601 1.28(2) .
O60 C601 1.28(2) 7_465
N50 C500 1.09(3) .
C501 C500 1.42(4) .
N31 C311 1.21(4) .
C310 C311 1.16(8) .
